data_7206617
loop_
_publ_author_name
'Fang, Shao-Ming'
'Hu, Min'
'Jia, Li-Ran'
'Wang, Cong'
'Zhang, Qiang'
'Ma, Song-Tao'
'Du, Miao'
'Liu, Chun-Sen'

_publ_section_title
;
 Highly-thermostable lanthanide--organic coordination frameworks with
 N-protonated 2,6-dihydroxypyridine-4-carboxylate exhibiting unusual 3-D
 mixed-connected network topology
;
_journal_issue 21
_journal_name_full CrystEngComm
_journal_page_first 6555
_journal_paper_doi 10.1039/c1ce05465a
_journal_volume 13
_journal_year 2011
_chemical_formula_sum 'C18 H11 La2 N3 O13'
_chemical_formula_weight 755.12
_chemical_name_systematic
;
?
;
_space_group_IT_number 13
_symmetry_cell_setting monoclinic
_symmetry_space_group_name_Hall '-P 2yc'
_symmetry_space_group_name_H-M 'P 1 2/c 1'
_atom_sites_solution_hydrogens geom
_atom_sites_solution_primary direct
_atom_sites_solution_secondary difmap
_audit_creation_method SHELXL-97
_cell_angle_alpha 90.00
_cell_angle_beta 109.750(3)
_cell_angle_gamma 90.00
_cell_formula_units_Z 2
_cell_length_a 6.6641(2)
_cell_length_b 7.7528(3)
_cell_length_c 19.6619(7)
_cell_measurement_reflns_used 1968
_cell_measurement_temperature 294(2)
_cell_measurement_theta_max 28.2189
_cell_measurement_theta_min 3.0515
_cell_volume 956.08(6)
_computing_cell_refinement 'SAINT (Bruker, 2007)'
_computing_data_collection 'SMART (Bruker, 2007)'
_computing_data_reduction SAINT
_computing_molecular_graphics 'SHELXTL (Sheldrick, 2008)'
_computing_publication_material 'SHELXTL and PLATON (Spek, 2009)'
_computing_structure_refinement 'SHELXL97 (Sheldrick, 2008)'
_computing_structure_solution 'SHELXS97 (Sheldrick, 2008)'
_diffrn_ambient_temperature 294(2)
_diffrn_measured_fraction_theta_full 0.997
_diffrn_measured_fraction_theta_max 0.997
_diffrn_measurement_device_type 'Bruker SMART CCD area-detector'
_diffrn_measurement_method '\f and \w scans'
_diffrn_radiation_monochromator graphite
_diffrn_radiation_source 'fine-focus sealed tube'
_diffrn_radiation_type MoK\a
_diffrn_radiation_wavelength 0.71073
_diffrn_reflns_av_R_equivalents 0.0302
_diffrn_reflns_av_sigmaI/netI 0.0614
_diffrn_reflns_limit_h_max 7
_diffrn_reflns_limit_h_min -6
_diffrn_reflns_limit_k_max 7
_diffrn_reflns_limit_k_min -9
_diffrn_reflns_limit_l_max 18
_diffrn_reflns_limit_l_min -23
_diffrn_reflns_number 3328
_diffrn_reflns_theta_full 25.00
_diffrn_reflns_theta_max 25.00
_diffrn_reflns_theta_min 3.25
_diffrn_standards_number 0
_exptl_absorpt_coefficient_mu 4.496
_exptl_absorpt_correction_T_max 0.4983
_exptl_absorpt_correction_T_min 0.3658
_exptl_absorpt_correction_type multi-scan
_exptl_absorpt_process_details '(SADABS; Sheldrick, 1996)'
_exptl_crystal_colour yellow
_exptl_crystal_density_diffrn 2.623
_exptl_crystal_density_meas ?
_exptl_crystal_density_method 'not measured'
_exptl_crystal_description block
_exptl_crystal_F_000 716
_exptl_crystal_size_max 0.28
_exptl_crystal_size_mid 0.19
_exptl_crystal_size_min 0.18
_refine_diff_density_max 0.597
_refine_diff_density_min -0.586
_refine_diff_density_rms 0.116
_refine_ls_extinction_method none
_refine_ls_goodness_of_fit_ref 0.883
_refine_ls_hydrogen_treatment constr
_refine_ls_matrix_type full
_refine_ls_number_parameters 173
_refine_ls_number_reflns 1683
_refine_ls_number_restraints 7
_refine_ls_restrained_S_all 0.881
_refine_ls_R_factor_all 0.0386
_refine_ls_R_factor_gt 0.0228
_refine_ls_shift/su_max 0.003
_refine_ls_shift/su_mean 0.000
_refine_ls_structure_factor_coef Fsqd
_refine_ls_weighting_details 'calc w=1/[\s^2^(Fo^2^)+(0.0000P)^2^+0.0000P] where P=(Fo^2^+2Fc^2^)/3'
_refine_ls_weighting_scheme calc
_refine_ls_wR_factor_gt 0.0304
_refine_ls_wR_factor_ref 0.0312
_reflns_number_gt 1256
_reflns_number_total 1683
_reflns_threshold_expression I>2\s(I)
_cod_data_source_file c1ce05465a.txt
_cod_data_source_block 1
_cod_depositor_comments
;
The following automatic conversions were performed:

'_symmetry_cell_setting' value 'Monoclinic' changed to 'monoclinic'
according to /home/saulius/struct/CIF-dictionaries/cif_core.dic
dictionary named 'cif_core.dic' version 2.4.1 from 2010-06-29.

Automatic conversion script
Id: cif_fix_values 1715 2011-07-08 13:25:40Z adriana 

The following automatic conversions were performed:

'_exptl_crystal_density_meas' value 'none' was changed to '?' - the
value is perceived as not measured.

Automatic conversion script
Id: cif_fix_values 3008 2015-01-20 13:52:24Z robertas 
;
_cod_original_sg_symbol_H-M P2/c
_cod_database_code 7206617

loop_
_symmetry_equiv_pos_as_xyz
'x, y, z'
'-x, y, -z+1/2'
'-x, -y, -z'
'x, -y, z-1/2'

loop_
_atom_site_label
_atom_site_type_symbol
_atom_site_fract_x
_atom_site_fract_y
_atom_site_fract_z
_atom_site_U_iso_or_equiv
_atom_site_adp_type
_atom_site_occupancy
_atom_site_symmetry_multiplicity
_atom_site_calc_flag
_atom_site_refinement_flags
_atom_site_disorder_group
O7 O 0.028(9) 0.897(16) 0.780(3) 0.025(2) Uani 0.05(2) 1 d PDU 1
H1W H -0.0611 0.9496 0.7952 0.037 Uiso 0.05(2) 1 d PR 1
H2W H -0.0182 0.7983 0.7859 0.037 Uiso 0.05(2) 1 d PR 1
O7' O -0.023(2) 0.9006(15) 0.7397(11) 0.025(2) Uani 0.45(2) 1 d P 2
H3W H -0.0613 0.9532 0.7711 0.037 Uiso 0.45(2) 1 d PR 2
H4W H -0.0170 0.8015 0.7587 0.037 Uiso 0.45(2) 1 d PR 2
La1 La 0.33165(4) 0.89581(4) 0.894099(14) 0.01316(7) Uani 1 1 d D .
O1 O 0.6965(4) 0.7799(4) 0.92879(17) 0.0250(9) Uani 1 1 d . .
O2 O 0.9980(4) 0.7725(4) 0.90460(16) 0.0203(8) Uani 1 1 d . .
O3 O 0.5878(4) 0.1386(4) 0.97207(13) 0.0167(8) Uani 1 1 d . .
O4 O 1.1110(4) 0.1421(4) 0.87286(16) 0.0268(9) Uani 1 1 d . .
O5 O 0.4526(5) 1.0117(4) 0.79847(16) 0.0275(8) Uani 1 1 d . .
O6 O 0.2891(4) 1.6410(4) 0.82000(15) 0.0282(9) Uani 1 1 d . .
N1 N 0.8461(5) 0.1579(5) 0.92138(16) 0.0172(10) Uani 1 1 d . .
H1A H 0.8485 0.0471 0.9231 0.021 Uiso 1 1 calc R .
N2 N 0.5000 1.6283(8) 0.7500 0.0198(14) Uani 1 2 d S .
H2A H 0.5000 1.7393 0.7500 0.024 Uiso 1 2 calc SR .
C1 C 0.8454(7) 0.7020(7) 0.9168(2) 0.0149(12) Uani 1 1 d . .
C2 C 0.8410(7) 0.5045(6) 0.9174(2) 0.0131(11) Uani 1 1 d . .
C3 C 0.9806(6) 0.4171(7) 0.8918(2) 0.0199(12) Uani 1 1 d . .
H3A H 1.0714 0.4780 0.8736 0.024 Uiso 1 1 calc R .
C4 C 0.9861(6) 0.2366(6) 0.8933(2) 0.0165(11) Uani 1 1 d . .
C5 C 0.7040(6) 0.2390(6) 0.9468(2) 0.0149(11) Uani 1 1 d . .
C6 C 0.7003(6) 0.4144(7) 0.9442(2) 0.0183(11) Uani 1 1 d . .
H6A H 0.6045 0.4750 0.9603 0.022 Uiso 1 1 calc R .
C7 C 0.5000 1.0876(10) 0.7500 0.0177(15) Uani 1 2 d S .
C8 C 0.5000 1.2812(9) 0.7500 0.0132(15) Uani 1 2 d S .
C9 C 0.3800(6) 1.3684(6) 0.7848(2) 0.0168(11) Uani 1 1 d . .
H9A H 0.2983 1.3072 0.8067 0.020 Uiso 1 1 calc R .
C10 C 0.3831(6) 1.5463(6) 0.7866(2) 0.0173(11) Uani 1 1 d . .

loop_
_atom_site_aniso_label
_atom_site_aniso_U_11
_atom_site_aniso_U_22
_atom_site_aniso_U_33
_atom_site_aniso_U_23
_atom_site_aniso_U_13
_atom_site_aniso_U_12
O7 0.025(2) 0.023(2) 0.025(2) 0.0000(11) 0.0075(12) 0.0000(10)
O7' 0.025(2) 0.023(2) 0.025(2) 0.0000(11) 0.0075(12) 0.0000(10)
La1 0.01597(12) 0.00818(12) 0.01888(13) -0.00025(19) 0.01054(10) 0.00001(18)
O1 0.0229(19) 0.014(2) 0.042(2) -0.0008(18) 0.0154(18) 0.0048(16)
O2 0.0205(18) 0.0093(19) 0.035(2) 0.0012(17) 0.0142(17) -0.0046(15)
O3 0.0166(15) 0.018(2) 0.0206(16) 0.0034(16) 0.0128(14) -0.0053(14)
O4 0.0296(17) 0.012(2) 0.049(2) -0.0001(18) 0.0258(17) 0.0080(15)
O5 0.049(2) 0.0130(19) 0.0327(19) 0.0033(18) 0.0297(17) -0.0027(17)
O6 0.0376(19) 0.018(2) 0.040(2) -0.0115(18) 0.0281(18) -0.0048(16)
N1 0.024(2) 0.007(2) 0.023(2) -0.0004(17) 0.0106(19) -0.0009(18)
N2 0.024(3) 0.012(4) 0.024(3) 0.000 0.010(3) 0.000
C1 0.011(3) 0.013(3) 0.015(3) -0.001(2) -0.003(3) 0.000(2)
C2 0.015(2) 0.010(3) 0.014(3) 0.003(2) 0.005(2) 0.000(2)
C3 0.022(2) 0.015(3) 0.030(3) -0.009(3) 0.018(2) -0.004(3)
C4 0.019(3) 0.013(3) 0.021(3) -0.001(2) 0.010(2) -0.002(2)
C5 0.010(2) 0.020(3) 0.014(3) -0.002(2) 0.003(2) 0.002(2)
C6 0.017(2) 0.018(3) 0.027(3) -0.006(3) 0.016(2) 0.001(3)
C7 0.018(3) 0.016(4) 0.016(3) 0.000 0.003(3) 0.000
C8 0.013(3) 0.014(4) 0.012(3) 0.000 0.003(3) 0.000
C9 0.021(2) 0.013(3) 0.020(2) -0.003(2) 0.011(2) -0.002(2)
C10 0.019(2) 0.019(3) 0.018(3) -0.002(2) 0.010(2) 0.000(2)

loop_
_atom_type_symbol
_atom_type_description
_atom_type_scat_dispersion_real
_atom_type_scat_dispersion_imag
_atom_type_scat_source
C C 0.0033 0.0016 'International Tables Vol C Tables 4.2.6.8 and 6.1.1.4'
H H 0.0000 0.0000 'International Tables Vol C Tables 4.2.6.8 and 6.1.1.4'
La La -0.2871 2.4523 'International Tables Vol C Tables 4.2.6.8 and 6.1.1.4'
N N 0.0061 0.0033 'International Tables Vol C Tables 4.2.6.8 and 6.1.1.4'
O O 0.0106 0.0060 'International Tables Vol C Tables 4.2.6.8 and 6.1.1.4'

loop_
_geom_angle_atom_site_label_1
_geom_angle_atom_site_label_2
_geom_angle_atom_site_label_3
_geom_angle
_geom_angle_site_symmetry_1
_geom_angle_site_symmetry_3
O7 O7 La1 148(10) 2_556 .
O7 O7 H1W 110.3 2_556 .
La1 O7 H1W 98.2 . .
O7 O7 H2W 97.7 2_556 .
La1 O7 H2W 95.6 . .
H1W O7 H2W 93.2 . .
O7 O7 H3W 77.4 2_556 .
La1 O7 H3W 126.5 . .
H2W O7 H3W 105.9 . .
O7 O7 H4W 62.7 2_556 .
La1 O7 H4W 119.1 . .
H1W O7 H4W 114.4 . .
H3W O7 H4W 106.3 . .
O7' O7' La1 178(4) 2_556 2_556
O7' O7' H1W 56.3 2_556 .
La1 O7' H1W 121.9 2_556 .
O7' O7' H2W 55.6 2_556 .
La1 O7' H2W 122.4 2_556 .
H1W O7' H2W 60.2 . .
O7' O7' H3W 65.6 2_556 .
La1 O7' H3W 113.0 2_556 .
H2W O7' H3W 72.7 . .
O7' O7' H4W 70.1 2_556 .
La1 O7' H4W 108.5 2_556 .
H1W O7' H4W 83.2 . .
H3W O7' H4W 95.3 . .
O4 La1 O6 128.05(10) 1_465 1_545
O4 La1 O5 85.09(9) 1_465 .
O6 La1 O5 80.74(10) 1_545 .
O4 La1 O7 64(3) 1_465 .
O6 La1 O7 64(3) 1_545 .
O5 La1 O7 71(2) . .
O4 La1 O1 147.39(11) 1_465 .
O6 La1 O1 76.83(10) 1_545 .
O5 La1 O1 78.26(10) . .
O7 La1 O1 133(2) . .
O4 La1 O2 78.74(10) 1_465 1_455
O6 La1 O2 79.05(10) 1_545 1_455
O5 La1 O2 137.52(10) . 1_455
O7 La1 O2 66(2) . 1_455
O1 La1 O2 131.47(10) . 1_455
O4 La1 O3 99.84(9) 1_465 3_667
O6 La1 O3 118.98(9) 1_545 3_667
O5 La1 O3 146.25(9) . 3_667
O7 La1 O3 141(2) . 3_667
O1 La1 O3 80.21(9) . 3_667
O2 La1 O3 75.73(9) 1_455 3_667
O4 La1 O3 76.65(9) 1_465 1_565
O6 La1 O3 148.30(8) 1_545 1_565
O5 La1 O3 82.47(9) . 1_565
O7 La1 O3 134(3) . 1_565
O1 La1 O3 73.53(9) . 1_565
O2 La1 O3 129.95(8) 1_455 1_565
O3 La1 O3 66.60(10) 3_667 1_565
O4 La1 O7' 66.3(3) 1_465 2_556
O6 La1 O7' 62.3(3) 1_545 2_556
O5 La1 O7' 66.1(3) . 2_556
O7 La1 O7' 6(2) . 2_556
O1 La1 O7' 128.5(3) . 2_556
O2 La1 O7' 71.5(3) 1_455 2_556
O3 La1 O7' 146.2(3) 3_667 2_556
O3 La1 O7' 132.3(3) 1_565 2_556
O4 La1 H2W 76.4 1_465 .
O6 La1 H2W 52.9 1_545 .
O5 La1 H2W 85.3 . .
O7 La1 H2W 18.4 . .
O1 La1 H2W 129.0 . .
O2 La1 H2W 52.9 1_455 .
O3 La1 H2W 128.4 3_667 .
O3 La1 H2W 151.2 1_565 .
O7' La1 H2W 21.7 2_556 .
C1 O1 La1 153.7(3) . .
C1 O2 La1 172.9(3) . 1_655
C5 O3 La1 121.1(2) . 3_667
C5 O3 La1 123.4(2) . 1_545
La1 O3 La1 113.40(10) 3_667 1_545
C4 O4 La1 147.8(3) . 1_645
C7 O5 La1 172.5(4) . .
C10 O6 La1 143.2(3) . 1_565
C5 N1 C4 126.2(4) . .
C5 N1 H1A 116.9 . .
C4 N1 H1A 116.9 . .
C10 N2 C10 125.1(6) . 2_656
C10 N2 H2A 117.4 . .
C10 N2 H2A 117.4 2_656 .
O2 C1 O1 125.1(5) . .
O2 C1 C2 117.3(4) . .
O1 C1 C2 117.6(5) . .
C3 C2 C6 120.7(5) . .
C3 C2 C1 118.2(5) . .
C6 C2 C1 121.1(5) . .
C2 C3 C4 120.1(4) . .
C2 C3 H3A 119.9 . .
C4 C3 H3A 120.0 . .
O4 C4 N1 118.4(4) . .
O4 C4 C3 125.8(4) . .
N1 C4 C3 115.7(4) . .
O3 C5 C6 127.1(4) . .
O3 C5 N1 116.0(4) . .
C6 C5 N1 116.9(4) . .
C5 C6 C2 120.3(4) . .
C5 C6 H6A 119.9 . .
C2 C6 H6A 119.9 . .
O5 C7 O5 123.7(7) . 2_656
O5 C7 C8 118.1(4) . .
O5 C7 C8 118.1(4) 2_656 .
C9 C8 C9 121.8(6) . 2_656
C9 C8 C7 119.1(3) . .
C9 C8 C7 119.1(3) 2_656 .
C10 C9 C8 119.5(5) . .
C10 C9 H9A 120.3 . .
C8 C9 H9A 120.3 . .
O6 C10 C9 125.5(4) . .
O6 C10 N2 117.6(4) . .
C9 C10 N2 117.0(5) . .

loop_
_geom_bond_atom_site_label_1
_geom_bond_atom_site_label_2
_geom_bond_distance
_geom_bond_site_symmetry_2
O7 O7 1.12(10) 2_556
O7 La1 2.4600(11) .
O7 H1W 0.8501 .
O7 H2W 0.8500 .
O7 H3W 0.7079 .
O7 H4W 0.8576 .
O7' O7' 0.42(4) 2_556
O7' La1 2.739(19) 2_556
O7' H1W 1.2613 .
O7' H2W 1.1990 .
O7' H3W 0.8499 .
O7' H4W 0.8499 .
La1 O4 2.360(3) 1_465
La1 O6 2.414(3) 1_545
La1 O5 2.453(3) .
La1 O1 2.463(3) .
La1 O2 2.492(3) 1_455
La1 O3 2.516(3) 3_667
La1 O3 2.653(3) 1_565
La1 O7' 2.739(19) 2_556
La1 H2W 2.6804 .
O1 C1 1.250(5) .
O2 C1 1.247(5) .
O2 La1 2.492(3) 1_655
O3 C5 1.308(5) .
O3 La1 2.516(3) 3_667
O3 La1 2.653(3) 1_545
O4 C4 1.271(5) .
O4 La1 2.360(3) 1_645
O5 C7 1.248(4) .
O6 C10 1.282(5) .
O6 La1 2.414(3) 1_565
N1 C5 1.365(5) .
N1 C4 1.377(5) .
N1 H1A 0.8600 .
N2 C10 1.381(5) .
N2 C10 1.381(5) 2_656
N2 H2A 0.8600 .
C1 C2 1.531(5) .
C2 C3 1.375(6) .
C2 C6 1.408(6) .
C3 C4 1.400(7) .
C3 H3A 0.9300 .
C5 C6 1.361(7) .
C6 H6A 0.9300 .
C7 O5 1.248(4) 2_656
C7 C8 1.501(9) .
C8 C9 1.391(5) .
C8 C9 1.391(5) 2_656
C9 C10 1.380(6) .
C9 H9A 0.9300 .

loop_
_geom_torsion_atom_site_label_1
_geom_torsion_atom_site_label_2
_geom_torsion_atom_site_label_3
_geom_torsion_atom_site_label_4
_geom_torsion
_geom_torsion_site_symmetry_1
_geom_torsion_site_symmetry_4
O7 O7 La1 O4 117(6) 2_556 1_465
O7 O7 La1 O6 -65(4) 2_556 1_545
O7 O7 La1 O5 23(4) 2_556 .
O7 O7 La1 O1 -29(7) 2_556 .
O7 O7 La1 O2 -155(6) 2_556 1_455
O7 O7 La1 O3 -170.3(14) 2_556 3_667
O7 O7 La1 O3 82(5) 2_556 1_565
O7 O7 La1 O7' 5(27) 2_556 2_556
O4 La1 O1 C1 -112.0(7) 1_465 .
O6 La1 O1 C1 32.0(7) 1_545 .
O5 La1 O1 C1 -51.1(7) . .
O7 La1 O1 C1 -1(4) . .
O2 La1 O1 C1 94.2(7) 1_455 .
O3 La1 O1 C1 155.1(7) 3_667 .
O3 La1 O1 C1 -136.6(7) 1_565 .
O7' La1 O1 C1 -5.1(8) 2_556 .
La1 O1 C1 O2 100.2(8) . .
La1 O1 C1 C2 -80.1(8) . .
O2 C1 C2 C3 -11.7(7) . .
O1 C1 C2 C3 168.6(4) . .
O2 C1 C2 C6 167.4(4) . .
O1 C1 C2 C6 -12.3(7) . .
C6 C2 C3 C4 -0.9(7) . .
C1 C2 C3 C4 178.2(4) . .
La1 O4 C4 N1 -38.8(8) 1_645 .
La1 O4 C4 C3 139.3(4) 1_645 .
C5 N1 C4 O4 179.0(4) . .
C5 N1 C4 C3 0.7(6) . .
C2 C3 C4 O4 -178.3(4) . .
C2 C3 C4 N1 -0.1(7) . .
La1 O3 C5 C6 -75.5(5) 3_667 .
La1 O3 C5 C6 122.3(4) 1_545 .
La1 O3 C5 N1 103.4(3) 3_667 .
La1 O3 C5 N1 -58.8(4) 1_545 .
C4 N1 C5 O3 -179.1(4) . .
C4 N1 C5 C6 -0.1(6) . .
O3 C5 C6 C2 177.9(4) . .
N1 C5 C6 C2 -1.0(7) . .
C3 C2 C6 C5 1.5(7) . .
C1 C2 C6 C5 -177.6(5) . .
O5 C7 C8 C9 -22.6(3) . .
O5 C7 C8 C9 157.4(3) 2_656 .
O5 C7 C8 C9 157.4(3) . 2_656
O5 C7 C8 C9 -22.6(3) 2_656 2_656
C9 C8 C9 C10 -1.6(3) 2_656 .
C7 C8 C9 C10 178.4(3) . .
La1 O6 C10 C9 138.7(4) 1_565 .
La1 O6 C10 N2 -40.4(6) 1_565 .
C8 C9 C10 O6 -176.1(3) . .
C8 C9 C10 N2 3.0(6) . .
C10 N2 C10 O6 177.6(4) 2_656 .
C10 N2 C10 C9 -1.5(3) 2_656 .
